data_7711548
loop_
_publ_author_name
'Long, Bing-Fan'
'Li, Yun-Lan'
'Zhu, Zhong-Hong'
'Wang, Hai-Ling'
'Liang, Fu-Pei'
'Zou, Hua-Hong'

_publ_section_title
;
 Assembly of pinwheel/twist shaped chiral lanthanide clusters with rotor
 structures by annular/linear growth mechanism and their magnetic
 properties
;
_journal_name_full 'Dalton Transactions'
_journal_paper_doi 10.1039/D2DT02653H
_journal_year 2022
_chemical_absolute_configuration rm
_chemical_formula_moiety 'C64 H78 Dy8 N8 O37, 8(Cl), 7(H2 O), 2(C2 H6 O), 7[C2H6O], 7[H2O]'
_chemical_formula_sum 'C82 H160 Cl8 Dy8 N8 O60'
_chemical_formula_weight 3801.77
_space_group_crystal_system monoclinic
_space_group_IT_number 5
_space_group_name_Hall 'C 2y'
_space_group_name_H-M_alt 'C 1 2 1'
_atom_sites_solution_hydrogens mixed
_audit_creation_date 2022-10-16
_audit_creation_method
;
Olex2 1.3
(compiled 2020.11.12 svn.r5f609507 for OlexSys, GUI svn.r6408)
;
_audit_update_record
;
2022-10-18 deposited with the CCDC.	2022-10-24 downloaded from the CCDC.
;
_cell_angle_alpha 90
_cell_angle_beta 92.1497(7)
_cell_angle_gamma 90
_cell_formula_units_Z 2
_cell_length_a 19.58205(16)
_cell_length_b 18.45363(15)
_cell_length_c 19.78771(14)
_cell_measurement_reflns_used 33983
_cell_measurement_temperature 99.99(10)
_cell_measurement_theta_max 75.3700
_cell_measurement_theta_min 2.2290
_cell_volume 7145.45(10)
_computing_cell_refinement 'CrysAlisPro 1.171.40.84a (Rigaku OD, 2020)'
_computing_data_collection 'CrysAlisPro 1.171.40.84a (Rigaku OD, 2020)'
_computing_data_reduction 'CrysAlisPro 1.171.40.84a (Rigaku OD, 2020)'
_computing_molecular_graphics 'Olex2 1.3 (Dolomanov et al., 2009)'
_computing_publication_material 'Olex2 1.3 (Dolomanov et al., 2009)'
_computing_structure_refinement 'SHELXL 2018/3 (Sheldrick, 2015)'
_computing_structure_solution 'olex2.solve 1.3 (Bourhis et al., 2015)'
_diffrn_ambient_temperature 99.99(10)
_diffrn_detector_area_resol_mean 10.0000
_diffrn_detector_type HyPix
_diffrn_measured_fraction_theta_full 1.000
_diffrn_measured_fraction_theta_max 1.000
_diffrn_measurement_details
;
List of Runs (angles in degrees, time in seconds):

  # Type    Start    End  Width  t~exp~   \w     \q     \k     \f   Frames
#--------------------------------------------------------------------------
  1  \w    -32.00  36.00   0.50    0.80    --  -43.18  26.00 -78.00  136
  2  \w     18.00 122.00   0.50    0.80    --   43.18  26.00 -78.00  208
  3  \w     84.00 178.00   0.50    2.00    --  109.26  26.00 -78.00  188
  4  \w    143.00 174.00   0.50    2.00    --  109.26  45.00-150.00   62
  5  \w    134.00 173.00   0.50    2.00    --  109.26  61.00-180.00   78
  6  \w    150.00 178.00   0.50    2.00    --  109.26 125.00 -60.00   56
  7  \w     95.00 139.00   0.50    2.00    --  109.26  45.00-150.00   88
  8  \w     86.00 127.00   0.50    2.00    --  109.26  61.00-180.00   82
  9  \w     95.00 121.00   0.50    2.00    --  109.26 125.00 -60.00   52
 10  \w     95.00 153.00   0.50    2.00    --  109.26 125.00 -30.00  116
 11  \w     87.00 172.00   0.50    2.00    --  109.26  30.00  30.00  170
 12  \w     81.00 106.00   0.50    2.00    --  109.26 -77.00  30.00   50
 13  \w     77.00 108.00   0.50    2.00    --  109.26-108.00 -28.13   62
 14  \w     83.00 111.00   0.50    2.00    --  109.26-125.00   0.00   56
 15  \w     66.00 108.00   0.50    2.00    --  109.26-125.00  60.00   84
 16  \w     68.00 111.00   0.50    2.00    --  109.26-125.00  90.00   86
 17  \w     49.00  75.00   0.50    2.00    --  109.26-108.00 -28.13   52
 18  \w     46.00  94.00   0.50    2.00    --  109.26 -94.00 -90.00   96
 19  \w     68.00 105.00   0.50    2.00    --  109.26 -94.00-150.00   74
 20  \w     91.00 117.00   0.50    2.00    --  109.26-133.00-109.50   52
 21  \w     51.00  76.00   0.50    2.00    --  109.26-125.00  30.00   50
 22  \w     35.00  60.00   0.50    2.00    --  109.26 -77.00  30.00   50
 23  \w     41.00  67.00   0.50    2.00    --  109.26 -61.00  30.00   52
 24  \w     35.00  62.00   0.50    2.00    --  109.26 -61.00  60.00   54
 25  \w     48.00 108.00   0.50    2.00    --  109.26-113.00 144.41  120
 26  \w     39.00 108.00   0.50    2.00    --  109.26-125.00 150.00  138
 27  \w     36.00  87.00   0.50    2.00    --  109.26 -94.00 150.00  102
 28  \w     42.00  70.00   0.50    2.00    --  109.26-125.00   0.00   56
 29  \w     36.00  85.00   0.50    2.00    --  109.26 -94.00 -60.00   98
 30  \w     41.00  70.00   0.50    2.00    --  109.26-133.00-109.50   58
 31  \w     44.00  85.00   0.50    2.00    --  109.26 -94.00-120.00   82
 32  \w     37.00  65.00   0.50    2.00    --  109.26 -61.00-120.00   56
 33  \w     34.00  97.00   0.50    0.80    --   43.18-125.00 -30.00  126
 34  \w     -1.00  83.00   0.50    0.80    --   43.18 -99.00-120.00  168
 35  \w    -36.00  32.00   0.50    0.80    --   43.18 -26.00 117.00  136
 36  \w    -27.00  38.00   0.50    0.80    --  -43.18  19.00 150.00  130
 37  \w    -27.00  38.00   0.50    0.80    --  -43.18  19.00  90.00  130
 38  \w    -51.00 -16.00   0.50    2.00    --  -90.25  45.00  30.00   70
 39  \w    -51.00 -26.00   0.50    2.00    --  -90.25  45.00  90.00   50
 40  \w    -72.00  31.00   0.50    0.80    --  -43.18  77.00  90.00  206
 41  \w    -56.00 -20.00   0.50    2.00    --  -90.25 125.00 -30.00   72
 42  \w    -84.00 -57.00   0.50    2.00    --  -90.25 125.00 -30.00   54
 43  \w   -122.00 -17.00   0.50    0.80    --  -43.18 -26.00 117.00  210
 44  \w   -120.00 -72.00   0.50    2.00    --  -90.25 -62.00  22.49   96
 45  \w   -148.00 -94.00   0.50    2.00    --  -90.25 -94.00 150.00  108
 46  \w   -169.00 -64.00   0.50    2.00    --  -90.25 -26.00 117.00  210
;
_diffrn_measurement_device 'four-circle diffractometer'
_diffrn_measurement_device_type 'XtaLAB Synergy, Dualflex, HyPix'
_diffrn_measurement_method '\w scans'
_diffrn_radiation_type CuK\a
_diffrn_radiation_wavelength 1.54184
_diffrn_reflns_av_R_equivalents 0.0453
_diffrn_reflns_av_unetI/netI 0.0341
_diffrn_reflns_Laue_measured_fraction_full 1.000
_diffrn_reflns_Laue_measured_fraction_max 1.000
_diffrn_reflns_limit_h_max 23
_diffrn_reflns_limit_h_min -23
_diffrn_reflns_limit_k_max 21
_diffrn_reflns_limit_k_min -21
_diffrn_reflns_limit_l_max 21
_diffrn_reflns_limit_l_min -23
_diffrn_reflns_number 44229
_diffrn_reflns_point_group_measured_fraction_full 0.997
_diffrn_reflns_point_group_measured_fraction_max 0.997
_diffrn_reflns_theta_full 66.596
_diffrn_reflns_theta_max 66.596
_diffrn_reflns_theta_min 2.234
_exptl_absorpt_coefficient_mu 24.033
_exptl_absorpt_correction_T_max 1.00000
_exptl_absorpt_correction_T_min 0.26483
_exptl_absorpt_correction_type multi-scan
_exptl_absorpt_process_details
;
CrysAlisPro 1.171.40.84a (Rigaku Oxford Diffraction, 2020)
Empirical absorption correction using spherical harmonics,
implemented in SCALE3 ABSPACK scaling algorithm.
;
_exptl_crystal_colour yellow
_exptl_crystal_colour_primary yellow
_exptl_crystal_density_diffrn 1.767
_exptl_crystal_description block
_exptl_crystal_F_000 3704
_exptl_crystal_size_max 0.14
_exptl_crystal_size_mid 0.13
_exptl_crystal_size_min 0.12
_refine_diff_density_max 1.896
_refine_diff_density_min -0.981
_refine_diff_density_rms 0.159
_refine_ls_abs_structure_details
;
 Refined as an inversion twin.
;
_refine_ls_abs_structure_Flack 0.077(9)
_refine_ls_extinction_method none
_refine_ls_goodness_of_fit_ref 1.098
_refine_ls_hydrogen_treatment constr
_refine_ls_matrix_type full
_refine_ls_number_parameters 599
_refine_ls_number_reflns 12550
_refine_ls_number_restraints 1237
_refine_ls_restrained_S_all 1.062
_refine_ls_R_factor_all 0.0684
_refine_ls_R_factor_gt 0.0676
_refine_ls_shift/su_max 0.002
_refine_ls_shift/su_mean 0.000
_refine_ls_structure_factor_coef Fsqd
_refine_ls_weighting_details 'w=1/[\s^2^(Fo^2^)+(0.1174P)^2^+136.1222P] where P=(Fo^2^+2Fc^2^)/3'
_refine_ls_weighting_scheme calc
_refine_ls_wR_factor_gt 0.1757
_refine_ls_wR_factor_ref 0.1766
_reflns_Friedel_coverage 0.929
_reflns_Friedel_fraction_full 0.994
_reflns_Friedel_fraction_max 0.994
_reflns_number_gt 12216
_reflns_number_total 12550
_reflns_threshold_expression 'I > 2\s(I)'
_cod_data_source_file d2dt02653h2.cif
_cod_data_source_block 20210709-lfp-lbf-070604
_cod_database_code 7711548
_shelx_shelxl_version_number 2018/3
_shelx_space_group_comment
;
The symmetry employed for this shelxl refinement is uniquely defined
by the following loop, which should always be used as a source of
symmetry information in preference to the above space-group names.
They are only intended as comments.
;
_shelx_estimated_absorpt_t_max 0.161
_shelx_estimated_absorpt_t_min 0.134
_olex2_refinement_description
;
1. Twinned data refinement
 Scales: 0.923(9)
 0.077(9)
2. Fixed Uiso
 At 1.2 times of:
  All C(H) groups, All C(H,H) groups, All C(H,H,H,H) groups, All N(H) groups
 At 1.5 times of:
  All C(H,H,H) groups, All O(H) groups, All O(H,H) groups
3. Restrained distances
 H19B-H18A
 2.1 with sigma of 0.02
 H19A-H19A_$1
 2.1 with sigma of 0.02
 H19A_$1-H19A
 2.1 with sigma of 0.02
 Dy1-H17A \\sim Dy1-H17B
 with sigma of 0.02
4. Uiso/Uaniso restraints and constraints
C6 \\sim C1 \\sim C5 \\sim C2 \\sim C4 \\sim C3: within 2A with sigma of 0.01
and sigma for terminal atoms of 0.02 within 2A
C21 \\sim C20 \\sim C16 \\sim C18 \\sim C19 \\sim C17: within 2A with sigma of
0.01 and sigma for terminal atoms of 0.02 within 2A
O15: within 2A with sigma of 0.01 and sigma for terminal atoms of 0.02 within 2A
C26 \\sim C25 \\sim C30 \\sim C29 \\sim C28 \\sim C27 \\sim C24 \\sim C10 \\sim
C15 \\sim C14 \\sim C13 \\sim C12 \\sim C11 \\sim C21 \\sim C16 \\sim C17 \\sim
C18 \\sim C19 \\sim C20 \\sim C22 \\sim C7 \\sim C9 \\sim C8 \\sim C6 \\sim C1
\\sim C2 \\sim C3 \\sim C4 \\sim C5 \\sim C23 \\sim C31 \\sim C32 \\sim C35
\\sim C34: within 3.8A with sigma of 0.01 and sigma for terminal atoms of 0.02
within 3.8A
Uanis(O23) \\sim Ueq, Uanis(O21) \\sim Ueq: with sigma of 0.01 and sigma for
terminal atoms of 0.02
Uanis(O23) \\sim Ueq: with sigma of 0.01 and sigma for terminal atoms of 0.002
Uanis(O33) \\sim Ueq: with sigma of 0.01 and sigma for terminal atoms of 0.02
5. Rigid body (RIGU) restrains
 C15, Dy4, O12, O8, O7, O16, O11, O33, Dy3, Dy2, C29, C30, O4, O14, O6, O15,
 N4, O10, O23, O3, O9, C28, C25, C14, C23, C35, N3, C24, Dy1, C27, C26, C13,
 C22, C34, O17, O18, O2, N2, C10, C12, C21, O5, C8, N1, C9, C11, C16, C20, C7,
 C17, C19, C6, O1, C18, C1, C5, C2, C4, C3
 with sigma for 1-2 distances of 0.004 and sigma for 1-3 distances of 0.004
6. Others
 Sof(H32C)=Sof(H32D)=Sof(O25)=Sof(H25)=1-FVAR(1)
 Sof(O22)=Sof(H22A)=Sof(H32A)=Sof(H32B)=FVAR(1)
 Fixed Sof: H21A(0.5) H21B(0.5)
7.a Riding coordinates:
 O14(H14A,H14B), O5(H5), O19(H19A,H19B), O18(H18A,H18B), O21(H21A,H21B),
 O20(H20A,H20B)
7.b Free rotating group:
 O17(H17A,H17B), O26(H26A,H26B)
7.c Rotating group:
 O16(H16A,H16B), O23(H23A,H23B)
7.d Ternary CH refined with riding coordinates:
 C22(H22), C7(H7)
7.e Secondary CH2 refined with riding coordinates:
 C32(H32A,H32B), C32(H32C,H32D), C35(H35A,H35B)
7.f Aromatic/amide H refined with riding coordinates:
 N3(H3), C26(H26), C28(H28), C27(H27), C24(H24), N1(H1A), C13(H13), C12(H12),
 C11(H11), C16(H16), C17(H17), C18(H18), C19(H19), C20(H20), C9(H9), C5(H5A),
 C1(H1B), C2(H2), C3(H3A), C4(H4)
7.g Fitted hexagon refined as free rotating group:
 C26(C25,C30,C29,C28,C27), C10(C15,C14,C13,C12,C11), C21(C16,C17,C18,C19,C20),
 C5(C6,C1,C2,C3,C4)
7.h Idealised Me refined as rotating group:
 C31(H31A,H31B,H31C), C34(H34A,H34B,H34C)
7.i Idealised tetrahedral OH refined as rotating group:
 O1(H1), O22(H22A), O25(H25)
;
_smtbx_masks_special_details
;
A solvent mask was calculated and 507 electrons were 
found in a volume of 2394\%A^3^ in 1 void per unit cell. 
This is consistent with the presence of 7[C2H6O], 7[H2O] per Formula Unit 
which account for 504 electrons per unit cell.
;
_smtbx_masks_void_probe_radius 1.2
_smtbx_masks_void_truncation_radius 1.2
_platon_squeeze_void_probe_radius 1.20
_olex2_submission_special_instructions 'No special instructions were received'
_oxdiff_exptl_absorpt_empirical_details
;
Empirical correction (ABSPACK) includes:
- Absorption correction using spherical harmonics
- Frame scaling
;

loop_
_space_group_symop_operation_xyz
'x, y, z'
'-x, y, -z'
'x+1/2, y+1/2, z'
'-x+1/2, y+1/2, -z'

loop_
_atom_site_label
_atom_site_type_symbol
_atom_site_fract_x
_atom_site_fract_y
_atom_site_fract_z
_atom_site_U_iso_or_equiv
_atom_site_adp_type
_atom_site_occupancy
_atom_site_site_symmetry_order
_atom_site_calc_flag
_atom_site_refinement_flags_posn
_atom_site_refinement_flags_adp
_atom_site_refinement_flags_occupancy
_atom_site_disorder_assembly
_atom_site_disorder_group
Dy4 Dy 0.60341(4) 0.56753(5) 0.58191(4) 0.0149(2) Uani 1 1 d . . . . .
Dy3 Dy 0.73286(4) 0.51400(5) 0.47489(4) 0.0142(2) Uani 1 1 d . . . . .
Dy2 Dy 0.57725(4) 0.57114(5) 0.40130(4) 0.0165(2) Uani 1 1 d . . . . .
Dy1 Dy 0.46782(4) 0.51685(6) 0.26444(4) 0.0196(2) Uani 1 1 d D . . . .
Cl3 Cl 0.6603(2) 0.7850(2) 0.4935(3) 0.0417(11) Uani 1 1 d . . . . .
Cl1 Cl 0.4862(3) 0.2880(3) 0.3828(3) 0.0447(11) Uani 1 1 d . . . . .
Cl2 Cl 0.4172(4) 0.7594(3) 0.2704(3) 0.0648(18) Uani 1 1 d . . . . .
O14 O 0.7192(6) 0.3866(6) 0.4780(7) 0.026(2) Uani 1 1 d . . . . .
H14A H 0.738451 0.369234 0.443756 0.038 Uiso 1 1 d R U . . .
H14B H 0.733261 0.360204 0.510786 0.038 Uiso 1 1 d R U . . .
O12 O 0.6539(5) 0.6135(6) 0.4866(5) 0.017(2) Uani 1 1 d . . . . .
O10 O 0.4784(5) 0.6134(6) 0.3466(5) 0.018(2) Uani 1 1 d . . . . .
O4 O 0.6889(5) 0.5407(6) 0.3709(5) 0.022(2) Uani 1 1 d . . . . .
O17 O 0.4797(8) 0.3895(8) 0.2640(7) 0.040(3) Uani 1 1 d G . . . .
H17A H 0.501866 0.365170 0.235808 0.060 Uiso 1 1 d DG U . . .
H17B H 0.477753 0.362153 0.298501 0.060 Uiso 1 1 d DG U . . .
O3 O 0.5821(5) 0.5297(7) 0.2903(5) 0.023(2) Uani 1 1 d . . . . .
O2 O 0.4005(6) 0.4708(8) 0.1705(6) 0.030(3) Uani 1 1 d . . . . .
O9 O 0.4840(5) 0.4867(6) 0.3850(5) 0.016(2) Uani 1 1 d . . . . .
O6 O 0.8188(6) 0.4662(7) 0.4074(6) 0.025(2) Uani 1 1 d . . . . .
O11 O 0.6120(5) 0.4904(5) 0.4861(5) 0.0133(19) Uani 1 1 d . . . . .
O5 O 0.9903(6) 0.4011(8) 0.4228(6) 0.031(3) Uani 1 1 d . . . . .
H5 H 0.996107 0.364459 0.445727 0.046 Uiso 1 1 d R U . . .
O16 O 0.6521(7) 0.6794(7) 0.6174(7) 0.032(3) Uani 1 1 d . . . . .
H16A H 0.620490 0.717589 0.617881 0.048 Uiso 1 1 d R U . . .
H16B H 0.683202 0.697495 0.586888 0.048 Uiso 1 1 d R U . . .
O7 O 0.7148(5) 0.5204(6) 0.5861(5) 0.0175(19) Uani 1 1 d . . . . .
O19 O 0.5238(10) 0.6579(7) 0.0683(4) 0.051(5) Uani 1 1 d . . . . .
H19A H 0.493702 0.687658 0.053468 0.077 Uiso 1 1 d DR U . . .
H19B H 0.507152 0.639988 0.103618 0.077 Uiso 1 1 d DR U . . .
O1 O 0.4190(6) 0.4257(7) -0.0009(6) 0.029(3) Uani 1 1 d . . . . .
H1 H 0.402806 0.392140 -0.023389 0.044 Uiso 1 1 calc R U . . .
O8 O 0.6367(6) 0.5331(6) 0.6918(6) 0.024(2) Uani 1 1 d . . . . .
N4 N 0.8414(6) 0.4770(7) 0.5398(7) 0.020(2) Uani 1 1 d . . . . .
O15 O 0.8057(6) 0.6162(7) 0.4679(7) 0.032(3) Uani 1 1 d . . . . .
N3 N 0.8933(7) 0.4571(7) 0.4964(7) 0.020(2) Uani 1 1 d . . . . .
H3 H 0.934367 0.449305 0.511530 0.024 Uiso 1 1 calc R U . . .
O26 O 0.5916(7) 0.3387(8) 0.4939(9) 0.042(4) Uani 1 1 d G . . . .
H26A H 0.625021 0.363291 0.510183 0.063 Uiso 1 1 d G U . . .
H26B H 0.560410 0.336742 0.522511 0.063 Uiso 1 1 d G U . . .
N2 N 0.5334(7) 0.4969(8) 0.1575(7) 0.026(3) Uani 1 1 d . . . . .
O18 O 0.4547(7) 0.6194(8) 0.1951(6) 0.035(3) Uani 1 1 d . . . . .
H18A H 0.478061 0.654039 0.212822 0.052 Uiso 1 1 d DR U . . .
H18B H 0.413361 0.633959 0.196262 0.052 Uiso 1 1 d R U . . .
C26 C 0.8430(4) 0.4841(7) 0.7230(5) 0.026(2) Uani 1 1 d G U . . .
H26 H 0.889036 0.472551 0.729118 0.032 Uiso 1 1 calc R U . . .
C25 C 0.8140(4) 0.4905(7) 0.6580(4) 0.023(2) Uani 1 1 d G U . . .
C30 C 0.7452(4) 0.5078(7) 0.6489(3) 0.020(2) Uani 1 1 d G U . . .
C29 C 0.7054(4) 0.5188(7) 0.7046(4) 0.024(2) Uani 1 1 d G U . . .
C28 C 0.7344(4) 0.5125(8) 0.7696(4) 0.029(3) Uani 1 1 d G U . . .
H28 H 0.707700 0.519822 0.806875 0.035 Uiso 1 1 calc R U . . .
C27 C 0.8032(5) 0.4951(7) 0.7787(4) 0.027(3) Uani 1 1 d G U . . .
H27 H 0.822537 0.490904 0.822196 0.033 Uiso 1 1 calc R U . . .
C24 C 0.8590(8) 0.4756(10) 0.6016(9) 0.025(2) Uani 1 1 d . U . . .
H24 H 0.904259 0.464081 0.612662 0.030 Uiso 1 1 calc R U . . .
N1 N 0.4917(7) 0.4753(9) 0.1031(7) 0.027(3) Uani 1 1 d . . . . .
H1A H 0.507399 0.471588 0.063207 0.032 Uiso 1 1 calc R U . . .
C10 C 0.6505(4) 0.5292(8) 0.1915(4) 0.029(3) Uani 1 1 d G U . . .
C15 C 0.6427(4) 0.5316(8) 0.2610(5) 0.028(3) Uani 1 1 d G U . . .
C14 C 0.6994(5) 0.5416(7) 0.3043(4) 0.028(3) Uani 1 1 d G U . . .
C13 C 0.7640(4) 0.5490(7) 0.2782(4) 0.029(3) Uani 1 1 d G U . . .
H13 H 0.801915 0.555694 0.307229 0.034 Uiso 1 1 calc R U . . .
C12 C 0.7718(4) 0.5466(8) 0.2087(5) 0.032(3) Uani 1 1 d G U . . .
H12 H 0.814968 0.551576 0.191245 0.039 Uiso 1 1 calc R U . . .
C11 C 0.7151(5) 0.5366(8) 0.1653(4) 0.031(3) Uani 1 1 d G U . . .
H11 H 0.720308 0.534997 0.118853 0.038 Uiso 1 1 calc R U . . .
C21 C 0.9473(6) 0.4783(6) 0.3314(5) 0.029(2) Uani 1 1 d G U . . .
C16 C 0.9507(6) 0.4572(5) 0.2642(5) 0.033(2) Uani 1 1 d G U . . .
H16 H 0.941757 0.409419 0.251872 0.040 Uiso 1 1 calc R U . . .
C17 C 0.9676(7) 0.5076(7) 0.2153(4) 0.037(3) Uani 1 1 d G U . . .
H17 H 0.969910 0.493535 0.170349 0.044 Uiso 1 1 calc R U . . .
C18 C 0.9810(7) 0.5790(6) 0.2337(5) 0.041(3) Uani 1 1 d G U . . .
H18 H 0.992295 0.612768 0.201044 0.049 Uiso 1 1 calc R U . . .
C19 C 0.9776(7) 0.6001(5) 0.3010(6) 0.039(3) Uani 1 1 d G U . . .
H19 H 0.986527 0.647886 0.313262 0.047 Uiso 1 1 calc R U . . .
C20 C 0.9607(7) 0.5497(6) 0.3498(4) 0.034(3) Uani 1 1 d G U . . .
H20 H 0.958374 0.563771 0.394786 0.041 Uiso 1 1 calc R U . . .
C22 C 0.9300(8) 0.4216(10) 0.3840(9) 0.026(2) Uani 1 1 d . U . . .
H22 H 0.911306 0.378682 0.360773 0.031 Uiso 1 1 calc R U . . .
C7 C 0.3801(11) 0.4371(14) 0.0543(10) 0.043(3) Uani 1 1 d . U . . .
H7 H 0.358848 0.390933 0.065931 0.051 Uiso 1 1 calc R U . . .
C9 C 0.5953(8) 0.5121(13) 0.1414(8) 0.031(2) Uani 1 1 d . U . . .
H9 H 0.605382 0.512244 0.095870 0.037 Uiso 1 1 calc R U . . .
C8 C 0.4259(9) 0.4605(13) 0.1144(9) 0.036(3) Uani 1 1 d . U . . .
C5 C 0.2562(8) 0.4697(8) 0.0382(8) 0.055(3) Uani 1 1 d G U . . .
H5A H 0.245261 0.421036 0.043409 0.067 Uiso 1 1 calc R U . . .
C6 C 0.3241(6) 0.4917(8) 0.0421(8) 0.050(3) Uani 1 1 d G U . . .
C1 C 0.3405(6) 0.5645(9) 0.0342(8) 0.054(3) Uani 1 1 d G U . . .
H1B H 0.385901 0.579198 0.036819 0.065 Uiso 1 1 calc R U . . .
C2 C 0.2889(8) 0.6152(8) 0.0225(8) 0.061(3) Uani 1 1 d G U . . .
H2 H 0.299830 0.663853 0.017237 0.073 Uiso 1 1 calc R U . . .
C3 C 0.2210(7) 0.5932(9) 0.0186(8) 0.062(4) Uani 1 1 d G U . . .
H3A H 0.186474 0.627101 0.010741 0.075 Uiso 1 1 calc R U . . .
C4 C 0.2046(6) 0.5204(10) 0.0264(8) 0.060(3) Uani 1 1 d G U . . .
H4 H 0.159188 0.505693 0.023827 0.072 Uiso 1 1 calc R U . . .
C23 C 0.8766(8) 0.4508(10) 0.4318(8) 0.023(2) Uani 1 1 d . U . . .
O21 O 0.500000 0.7530(14) 0.500000 0.087(9) Uani 1 2 d S TU P . .
H21A H 0.541390 0.764989 0.508110 0.131 Uiso 0.5 1 d R U P A -1
H21B H 0.498360 0.708419 0.510650 0.131 Uiso 0.5 1 d R U P A -1
O22 O 0.7507(12) 0.7186(12) 0.3842(14) 0.025(8) Uani 0.48(4) 1 d . . P B 1
H22A H 0.747187 0.674456 0.380299 0.038 Uiso 0.48(4) 1 calc R U P B 1
C31 C 0.7935(16) 0.8256(13) 0.3323(14) 0.059(6) Uani 1 1 d . U . . .
H31A H 0.782234 0.841492 0.287039 0.088 Uiso 1 1 calc R U . . .
H31B H 0.836788 0.845513 0.346960 0.088 Uiso 1 1 calc R U . . .
H31C H 0.758828 0.841592 0.361938 0.088 Uiso 1 1 calc R U . . .
C32 C 0.7973(15) 0.7463(13) 0.3337(15) 0.058(6) Uani 1 1 d . U . . .
H32A H 0.843701 0.731092 0.345231 0.069 Uiso 0.48(4) 1 calc R U P B 1
H32B H 0.784535 0.726897 0.289415 0.069 Uiso 0.48(4) 1 calc R U P B 1
H32C H 0.751104 0.729029 0.339574 0.069 Uiso 0.52(4) 1 calc R U P B 2
H32D H 0.809711 0.731260 0.288791 0.069 Uiso 0.52(4) 1 calc R U P B 2
O20 O 0.469(2) 0.3052(13) 0.1530(12) 0.120(12) Uani 1 1 d . . . . .
H20A H 0.430273 0.310252 0.133134 0.181 Uiso 1 1 d R U . . .
H20B H 0.496273 0.297432 0.121194 0.181 Uiso 1 1 d R U . . .
O25 O 0.8362(16) 0.710(2) 0.3759(17) 0.058(11) Uani 0.52(4) 1 d . . P B 2
H25 H 0.828039 0.722167 0.414680 0.086 Uiso 0.52(4) 1 calc R U P B 2
O23 O 0.6126(9) 0.6813(10) 0.3580(9) 0.054(4) Uani 1 1 d . U . . .
H23A H 0.616215 0.724291 0.379151 0.080 Uiso 1 1 d R U . . .
H23B H 0.625733 0.690192 0.315811 0.080 Uiso 1 1 d R U . . .
C35 C 0.8351(13) 0.6546(15) 0.5325(15) 0.056(5) Uani 1 1 d . U . . .
H35A H 0.820250 0.704695 0.533663 0.067 Uiso 1 1 calc R U . . .
H35B H 0.820046 0.630269 0.572814 0.067 Uiso 1 1 calc R U . . .
C34 C 0.9115(14) 0.6501(18) 0.5284(17) 0.070(6) Uani 1 1 d . U . . .
H34A H 0.925053 0.670886 0.486481 0.104 Uiso 1 1 calc R U . . .
H34B H 0.925505 0.600293 0.530569 0.104 Uiso 1 1 calc R U . . .
H34C H 0.932669 0.676320 0.565467 0.104 Uiso 1 1 calc R U . . .
Cl4 Cl 0.6175(8) 0.2826(5) 0.0665(5) 0.120(5) Uani 1 1 d . . . . .
O33 O 0.500000 0.6038(12) 0.500000 0.032(4) Uani 1 2 d S TU P C 1

loop_
_atom_site_aniso_label
_atom_site_aniso_U_11
_atom_site_aniso_U_22
_atom_site_aniso_U_33
_atom_site_aniso_U_23
_atom_site_aniso_U_13
_atom_site_aniso_U_12
Dy4 0.0100(4) 0.0195(4) 0.0151(4) -0.0015(4) -0.0011(3) 0.0016(4)
Dy3 0.0078(4) 0.0208(4) 0.0140(4) 0.0014(4) -0.0008(3) -0.0006(4)
Dy2 0.0096(4) 0.0247(4) 0.0151(4) 0.0040(4) -0.0034(3) -0.0019(4)
Dy1 0.0103(4) 0.0357(5) 0.0127(4) 0.0025(4) -0.0007(3) -0.0051(4)
Cl3 0.026(2) 0.021(2) 0.078(4) 0.002(2) -0.002(2) -0.0047(16)
Cl1 0.044(3) 0.041(3) 0.049(3) 0.006(2) 0.007(2) -0.002(2)
Cl2 0.111(6) 0.030(3) 0.055(3) 0.013(2) 0.014(3) -0.003(3)
O14 0.011(5) 0.022(6) 0.044(7) -0.001(5) 0.000(5) 0.001(4)
O12 0.008(4) 0.016(5) 0.026(5) 0.001(4) -0.005(4) -0.004(4)
O10 0.013(5) 0.025(5) 0.014(5) 0.005(4) -0.004(4) 0.000(4)
O4 0.012(5) 0.037(6) 0.018(4) 0.007(4) 0.003(4) -0.005(4)
O17 0.053(9) 0.036(7) 0.030(7) -0.003(5) -0.003(6) -0.003(6)
O3 0.009(4) 0.044(7) 0.017(5) 0.007(4) 0.001(3) -0.005(4)
O2 0.019(5) 0.058(8) 0.012(5) -0.005(5) 0.003(4) -0.010(5)
O9 0.006(4) 0.027(5) 0.017(5) 0.003(4) 0.002(4) -0.003(4)
O6 0.019(5) 0.035(6) 0.021(5) 0.002(5) 0.001(4) -0.002(4)
O11 0.012(4) 0.019(5) 0.008(4) 0.004(3) -0.005(3) -0.001(4)
O5 0.015(5) 0.053(8) 0.024(6) -0.003(5) -0.006(4) -0.002(5)
O16 0.035(7) 0.023(6) 0.038(7) -0.017(5) -0.002(6) -0.012(5)
O7 0.009(4) 0.028(5) 0.015(4) -0.002(4) -0.006(3) -0.005(4)
O19 0.104(14) 0.023(7) 0.030(7) 0.006(6) 0.035(8) -0.013(8)
O1 0.023(6) 0.041(7) 0.022(5) -0.009(5) -0.006(4) -0.007(5)
O8 0.013(5) 0.038(7) 0.022(5) -0.002(5) 0.001(4) 0.004(4)
N4 0.010(5) 0.026(7) 0.023(5) -0.001(5) -0.002(4) 0.002(5)
O15 0.012(5) 0.027(6) 0.056(8) 0.013(5) -0.006(5) -0.006(5)
N3 0.012(6) 0.022(6) 0.026(5) -0.005(5) 0.001(4) -0.002(5)
O26 0.023(7) 0.026(7) 0.079(12) -0.008(6) 0.012(7) -0.006(5)
N2 0.016(5) 0.044(9) 0.017(6) -0.004(5) -0.004(4) -0.002(5)
O18 0.044(8) 0.037(6) 0.023(6) 0.012(5) -0.011(5) 0.005(6)
C26 0.013(5) 0.045(6) 0.020(5) 0.004(5) -0.003(4) 0.003(5)
C25 0.015(5) 0.036(6) 0.019(4) 0.003(4) -0.004(4) 0.004(4)
C30 0.013(4) 0.032(5) 0.015(4) -0.001(4) -0.003(4) 0.001(4)
C29 0.014(4) 0.040(6) 0.016(4) 0.000(5) -0.002(4) 0.001(5)
C28 0.017(5) 0.048(6) 0.022(5) 0.003(5) -0.004(4) 0.005(5)
C27 0.017(5) 0.046(6) 0.018(5) 0.001(5) -0.005(4) 0.005(5)
C24 0.015(5) 0.036(5) 0.024(4) 0.002(4) -0.005(4) 0.003(4)
N1 0.018(5) 0.050(9) 0.011(6) 0.000(6) -0.005(4) 0.000(6)
C10 0.014(5) 0.053(6) 0.019(5) 0.007(5) 0.000(4) -0.007(5)
C15 0.013(4) 0.053(6) 0.018(4) 0.009(5) 0.000(4) -0.009(5)
C14 0.013(4) 0.053(6) 0.019(4) 0.008(5) -0.001(4) -0.002(5)
C13 0.013(5) 0.055(7) 0.018(5) 0.004(5) -0.002(4) -0.003(5)
C12 0.017(5) 0.061(6) 0.019(5) 0.008(5) 0.001(4) -0.009(5)
C11 0.017(5) 0.060(6) 0.018(5) 0.007(5) 0.001(4) -0.005(5)
C21 0.014(5) 0.039(5) 0.033(5) 0.002(4) 0.004(4) -0.004(4)
C16 0.023(5) 0.044(5) 0.033(5) 0.001(5) 0.005(4) -0.004(5)
C17 0.028(5) 0.048(6) 0.035(5) 0.005(5) 0.009(5) -0.003(5)
C18 0.032(6) 0.049(6) 0.041(6) 0.007(5) 0.007(5) -0.006(5)
C19 0.030(6) 0.046(6) 0.042(6) 0.003(5) 0.008(5) -0.006(5)
C20 0.026(5) 0.041(5) 0.035(5) 0.001(5) 0.007(5) -0.006(5)
C22 0.017(5) 0.035(6) 0.026(5) -0.004(5) 0.004(4) 0.001(5)
C7 0.030(5) 0.076(7) 0.021(5) -0.001(5) -0.002(4) 0.004(6)
C9 0.018(4) 0.060(6) 0.014(5) 0.009(5) 0.003(4) -0.004(5)
C8 0.022(5) 0.068(7) 0.017(5) 0.004(5) 0.002(4) 0.001(5)
C5 0.040(6) 0.089(7) 0.037(6) 0.002(6) -0.003(5) 0.011(6)
C6 0.036(5) 0.084(7) 0.029(6) 0.000(6) -0.001(5) 0.012(5)
C1 0.044(6) 0.084(7) 0.035(6) 0.000(6) -0.002(5) 0.012(6)
C2 0.052(6) 0.089(8) 0.042(6) 0.001(6) -0.003(6) 0.015(6)
C3 0.050(6) 0.094(8) 0.043(7) 0.003(7) -0.003(6) 0.018(7)
C4 0.044(6) 0.094(8) 0.042(6) 0.000(6) -0.002(6) 0.013(6)
C23 0.013(4) 0.031(6) 0.026(5) -0.001(5) 0.004(4) -0.003(4)
O21 0.085(18) 0.034(12) 0.14(2) 0.000 -0.019(17) 0.000
O22 0.014(12) 0.014(12) 0.047(17) 0.016(10) -0.003(10) -0.004(9)
C31 0.080(16) 0.038(12) 0.058(14) -0.002(10) 0.006(12) 0.013(11)
C32 0.069(15) 0.038(12) 0.067(15) 0.011(11) 0.014(12) 0.012(11)
O20 0.24(4) 0.068(15) 0.053(13) -0.021(11) -0.028(18) -0.008(19)
O25 0.041(18) 0.07(2) 0.06(2) 0.025(17) -0.014(15) -0.026(16)
O23 0.052(4) 0.053(4) 0.055(4) 0.005(3) -0.001(3) -0.003(3)
C35 0.046(9) 0.052(10) 0.069(10) 0.014(8) -0.022(8) -0.002(8)
C34 0.051(10) 0.069(14) 0.087(15) 0.011(13) -0.026(10) -0.003(10)
Cl4 0.213(14) 0.068(5) 0.075(5) 0.008(4) -0.048(7) 0.029(7)
O33 0.011(6) 0.062(9) 0.022(7) 0.000 0.002(5) 0.000

loop_
_atom_type_symbol
_atom_type_description
_atom_type_scat_dispersion_real
_atom_type_scat_dispersion_imag
_atom_type_scat_source
C C 0.0181 0.0091 'International Tables Vol C Tables 4.2.6.8 and 6.1.1.4'
Cl Cl 0.3639 0.7018 'International Tables Vol C Tables 4.2.6.8 and 6.1.1.4'
Dy Dy -9.8046 9.8477 'International Tables Vol C Tables 4.2.6.8 and 6.1.1.4'
H H 0.0000 0.0000 'International Tables Vol C Tables 4.2.6.8 and 6.1.1.4'
N N 0.0311 0.0180 'International Tables Vol C Tables 4.2.6.8 and 6.1.1.4'
O O 0.0492 0.0322 'International Tables Vol C Tables 4.2.6.8 and 6.1.1.4'

loop_
_geom_angle_atom_site_label_1
_geom_angle_atom_site_label_2
_geom_angle_atom_site_label_3
_geom_angle
_geom_angle_site_symmetry_1
_geom_angle_site_symmetry_3
_geom_angle_publ_flag
O12 Dy4 O10 133.0(4) . 2_656 y
O12 Dy4 O9 141.7(3) . 2_656 y
O12 Dy4 O11 61.8(3) . . y
O12 Dy4 O16 75.1(4) . . y
O12 Dy4 O7 75.0(4) . . y
O12 Dy4 O8 138.0(4) . . y
O12 Dy4 O33 75.4(3) . . y
O10 Dy4 O9 62.9(4) 2_656 2_656 y
O10 Dy4 O11 140.3(3) 2_656 . y
O10 Dy4 O16 77.4(4) 2_656 . y
O10 Dy4 O7 140.4(3) 2_656 . y
O10 Dy4 O33 75.6(3) 2_656 . y
O9 Dy4 O33 77.5(4) 2_656 . y
O11 Dy4 O9 85.2(3) . 2_656 y
O11 Dy4 O33 74.8(4) . . y
O16 Dy4 O9 138.6(4) . 2_656 y
O16 Dy4 O11 135.8(4) . . y
O16 Dy4 O33 104.7(6) . . y
O7 Dy4 O9 115.8(4) . 2_656 y
O7 Dy4 O11 73.3(3) . . y
O7 Dy4 O16 87.1(4) . . y
O7 Dy4 O33 143.9(3) . . y
O8 Dy4 O10 73.0(4) . 2_656 y
O8 Dy4 O9 75.6(4) . 2_656 y
O8 Dy4 O11 123.6(4) . . y
O8 Dy4 O16 82.3(5) . . y
O8 Dy4 O7 68.9(4) . . y
O8 Dy4 O33 145.5(3) . . y
O14 Dy3 O12 132.7(4) . . y
O14 Dy3 O11 73.0(4) . . y
O14 Dy3 N4 79.2(4) . . y
O14 Dy3 O15 149.3(4) . . y
O12 Dy3 O11 59.9(3) . . y
O12 Dy3 N4 133.1(4) . . y
O4 Dy3 O14 101.6(4) . . y
O4 Dy3 O12 72.4(4) . . y
O4 Dy3 O6 79.7(4) . . y
O4 Dy3 O11 77.4(4) . . y
O4 Dy3 N4 143.6(4) . . y
O4 Dy3 O15 89.0(4) . . y
O6 Dy3 O14 74.2(4) . . y
O6 Dy3 O12 144.2(4) . . y
O6 Dy3 O11 134.8(4) . . y
O6 Dy3 N4 65.4(4) . . y
O6 Dy3 O15 79.7(5) . . y
O11 Dy3 N4 135.0(4) . . y
O7 Dy3 O14 90.3(4) . . y
O7 Dy3 O12 75.0(4) . . y
O7 Dy3 O4 144.5(4) . . y
O7 Dy3 O6 135.8(4) . . y
O7 Dy3 O11 74.3(3) . . y
O7 Dy3 N4 71.2(4) . . y
O7 Dy3 O15 97.6(5) . . y
O15 Dy3 O12 77.8(4) . . y
O15 Dy3 O11 137.7(4) . . y
O15 Dy3 N4 75.5(4) . . y
O12 Dy2 O4 71.9(4) . . y
O12 Dy2 O9 140.4(4) . . y
O12 Dy2 O33 75.9(3) . . y
O10 Dy2 O12 136.3(4) . . y
O10 Dy2 O4 136.7(4) . . y
O10 Dy2 O3 74.5(4) . . y
O10 Dy2 O9 62.7(4) . . y
O10 Dy2 O11 140.3(4) . . y
O10 Dy2 O23 77.8(5) . . y
O10 Dy2 O33 76.8(3) . . y
O4 Dy2 O9 121.1(4) . . y
O4 Dy2 O33 145.4(3) . . y
O3 Dy2 O12 137.6(4) . . y
O3 Dy2 O4 67.1(4) . . y
O3 Dy2 O9 73.7(4) . . y
O3 Dy2 O33 146.5(3) . . y
O9 Dy2 O33 77.9(4) . . y
O11 Dy2 O12 62.2(3) . . y
O11 Dy2 O4 77.5(4) . . y
O11 Dy2 O3 116.6(4) . . y
O11 Dy2 O9 83.2(3) . . y
O11 Dy2 O33 76.6(4) . . y
O23 Dy2 O12 77.4(5) . . y
O23 Dy2 O4 79.8(5) . . y
O23 Dy2 O3 85.2(5) . . y
O23 Dy2 O9 138.7(5) . . y
O23 Dy2 O11 138.0(5) . . y
O23 Dy2 O33 105.4(7) . . y
O10 Dy1 O9 60.6(3) . . y
O10 Dy1 N2 129.3(4) . . y
O17 Dy1 O10 136.9(4) . . y
O17 Dy1 O2 72.3(5) . . y
O17 Dy1 O9 76.6(4) . . y
O17 Dy1 N2 78.5(5) . . y
O3 Dy1 O10 73.4(4) . . y
O3 Dy1 O17 90.5(5) . . y
O3 Dy1 O2 135.7(4) . . y
O3 Dy1 O9 73.5(3) . . y
O3 Dy1 N2 71.4(4) . . y
O3 Dy1 O18 97.6(5) . . y
O2 Dy1 O10 144.6(4) . . y
O2 Dy1 O9 136.1(4) . . y
O2 Dy1 N2 65.4(4) . . y
O9 Dy1 N2 136.3(4) . . y
O8 Dy1 O10 72.6(4) 2_656 . y
O8 Dy1 O17 102.9(5) 2_656 . y
O8 Dy1 O3 142.0(4) 2_656 . y
O8 Dy1 O2 82.3(4) 2_656 . y
O8 Dy1 O9 75.3(4) 2_656 . y
O8 Dy1 N2 145.8(4) 2_656 . y
O8 Dy1 O18 92.0(4) 2_656 . y
O18 Dy1 O10 78.7(4) . . y
O18 Dy1 O17 144.0(5) . . y
O18 Dy1 O2 77.7(5) . . y
O18 Dy1 O9 139.2(4) . . y
O18 Dy1 N2 71.2(5) . . y
Dy3 O14 H14A 107.4 . . ?
Dy3 O14 H14B 123.7 . . ?
H14A O14 H14B 104.6 . . ?
Dy4 O12 Dy3 95.4(4) . . ?
Dy4 O12 Dy2 100.4(4) . . ?
Dy2 O12 Dy3 94.1(4) . . ?
Dy4 O10 Dy1 95.5(4) 2_656 . ?
Dy2 O10 Dy4 100.1(4) . 2_656 ?
Dy2 O10 Dy1 96.6(4) . . ?
Dy3 O4 Dy2 98.3(4) . . ?
C14 O4 Dy3 146.3(9) . . ?
C14 O4 Dy2 115.2(8) . . ?
Dy1 O17 H17A 125.6 . . ?
Dy1 O17 H17B 125.5 . . ?
H17A O17 H17B 104.6 . . ?
Dy1 O3 Dy2 99.9(4) . . ?
C15 O3 Dy2 117.9(8) . . ?
C15 O3 Dy1 141.2(8) . . ?
C8 O2 Dy1 121.2(11) . . ?
Dy4 O9 Dy2 96.1(4) 2_656 . ?
Dy4 O9 Dy1 93.3(4) 2_656 . ?
Dy2 O9 Dy1 93.0(3) . . ?
C23 O6 Dy3 121.4(10) . . ?
Dy4 O11 Dy3 93.7(3) . . ?
Dy2 O11 Dy4 99.4(4) . . ?
Dy2 O11 Dy3 94.5(3) . . ?
C22 O5 H5 127.5 . . ?
Dy4 O16 H16A 113.4 . . ?
Dy4 O16 H16B 112.5 . . ?
H16A O16 H16B 100.7 . . ?
Dy3 O7 Dy4 99.5(4) . . ?
C30 O7 Dy4 117.6(7) . . ?
C30 O7 Dy3 142.8(7) . . ?
H19A O19 H19B 104.6 . . ?
C7 O1 H1 109.5 . . ?
Dy1 O8 Dy4 99.6(4) 2_656 . ?
C29 O8 Dy4 117.2(7) . . ?
C29 O8 Dy1 142.0(8) . 2_656 ?
N3 N4 Dy3 111.9(9) . . ?
C24 N4 Dy3 133.7(12) . . ?
C24 N4 N3 114.4(13) . . ?
C35 O15 Dy3 121.3(13) . . ?
N4 N3 H3 121.3 . . ?
C23 N3 N4 117.3(13) . . ?
C23 N3 H3 121.3 . . ?
H26A O26 H26B 109.4 . . ?
N1 N2 Dy1 112.7(9) . . ?
C9 N2 Dy1 132.8(12) . . ?
C9 N2 N1 113.6(13) . . ?
Dy1 O18 H18A 108.6 . . ?
Dy1 O18 H18B 108.8 . . ?
H18A O18 H18B 104.3 . . ?
C25 C26 H26 120.0 . . ?
C25 C26 C27 120.0 . . ?
C27 C26 H26 120.0 . . ?
C26 C25 C30 120.0 . . ?
C26 C25 C24 116.8(9) . . ?
C30 C25 C24 123.2(9) . . ?
O7 C30 C25 122.7(7) . . ?
O7 C30 C29 117.1(7) . . ?
C25 C30 C29 120.0 . . ?
O8 C29 C30 116.9(7) . . ?
O8 C29 C28 123.0(7) . . ?
C28 C29 C30 120.0 . . ?
C29 C28 H28 120.0 . . ?
C27 C28 C29 120.0 . . ?
C27 C28 H28 120.0 . . ?
C26 C27 H27 120.0 . . ?
C28 C27 C26 120.0 . . ?
C28 C27 H27 120.0 . . ?
N4 C24 C25 125.7(14) . . ?
N4 C24 H24 117.1 . . ?
C25 C24 H24 117.1 . . ?
N2 N1 H1A 121.0 . . ?
C8 N1 N2 118.0(14) . . ?
C8 N1 H1A 121.0 . . ?
C15 C10 C11 120.0 . . ?
C15 C10 C9 124.5(8) . . ?
C11 C10 C9 115.2(8) . . ?
O3 C15 C10 124.0(8) . . ?
O3 C15 C14 115.8(8) . . ?
C10 C15 C14 120.0 . . ?
O4 C14 C15 117.1(8) . . ?
O4 C14 C13 122.8(8) . . ?
C13 C14 C15 120.0 . . ?
C14 C13 H13 120.0 . . ?
C14 C13 C12 120.0 . . ?
C12 C13 H13 120.0 . . ?
C13 C12 H12 120.0 . . ?
C11 C12 C13 120.0 . . ?
C11 C12 H12 120.0 . . ?
C10 C11 H11 120.0 . . ?
C12 C11 C10 120.0 . . ?
C12 C11 H11 120.0 . . ?
C16 C21 C20 120.0 . . ?
C16 C21 C22 118.9(10) . . ?
C20 C21 C22 121.1(10) . . ?
C21 C16 H16 120.0 . . ?
C21 C16 C17 120.0 . . ?
C17 C16 H16 120.0 . . ?
C16 C17 H17 120.0 . . ?
C18 C17 C16 120.0 . . ?
C18 C17 H17 120.0 . . ?
C17 C18 H18 120.0 . . ?
C19 C18 C17 120.0 . . ?
C19 C18 H18 120.0 . . ?
C18 C19 H19 120.0 . . ?
C18 C19 C20 120.0 . . ?
C20 C19 H19 120.0 . . ?
C21 C20 H20 120.0 . . ?
C19 C20 C21 120.0 . . ?
C19 C20 H20 120.0 . . ?
O5 C22 C21 110.3(13) . . ?
O5 C22 H22 108.8 . . ?
O5 C22 C23 109.2(14) . . ?
C21 C22 H22 108.8 . . ?
C21 C22 C23 110.8(14) . . ?
C23 C22 H22 108.8 . . ?
O1 C7 H7 107.9 . . ?
O1 C7 C8 109.7(16) . . ?
O1 C7 C6 113.5(16) . . ?
C8 C7 H7 107.9 . . ?
C6 C7 H7 107.9 . . ?
C6 C7 C8 110.0(18) . . ?
N2 C9 C10 123.4(13) . . ?
N2 C9 H9 118.3 . . ?
C10 C9 H9 118.3 . . ?
O2 C8 N1 122.3(17) . . ?
O2 C8 C7 119.6(16) . . ?
N1 C8 C7 117.9(16) . . ?
C6 C5 H5A 120.0 . . ?
C6 C5 C4 120.0 . . ?
C4 C5 H5A 120.0 . . ?
C5 C6 C7 120.3(14) . . ?
C1 C6 C7 119.7(14) . . ?
C1 C6 C5 120.0 . . ?
C6 C1 H1B 120.0 . . ?
C6 C1 C2 120.0 . . ?
C2 C1 H1B 120.0 . . ?
C1 C2 H2 120.0 . . ?
C3 C2 C1 120.0 . . ?
C3 C2 H2 120.0 . . ?
C2 C3 H3A 120.0 . . ?
C2 C3 C4 120.0 . . ?
C4 C3 H3A 120.0 . . ?
C5 C4 H4 120.0 . . ?
C3 C4 C5 120.0 . . ?
C3 C4 H4 120.0 . . ?
O6 C23 N3 123.2(15) . . ?
O6 C23 C22 118.0(15) . . ?
N3 C23 C22 118.7(14) . . ?
H21A O21 H21B 104.5 . . ?
C32 O22 H22A 109.5 . . ?
H31A C31 H31B 109.5 . . ?
H31A C31 H31C 109.5 . . ?
H31B C31 H31C 109.5 . . ?
C32 C31 H31A 109.5 . . ?
C32 C31 H31B 109.5 . . ?
C32 C31 H31C 109.5 . . ?
O22 C32 H32A 109.9 . . ?
O22 C32 H32B 109.9 . . ?
C31 C32 O22 109(2) . . ?
C31 C32 H32A 109.9 . . ?
C31 C32 H32B 109.9 . . ?
C31 C32 H32C 106.4 . . ?
C31 C32 H32D 106.4 . . ?
H32A C32 H32B 108.3 . . ?
H32C C32 H32D 106.5 . . ?
O25 C32 C31 124(3) . . ?
O25 C32 H32C 106.4 . . ?
O25 C32 H32D 106.4 . . ?
H20A O20 H20B 104.5 . . ?
C32 O25 H25 109.5 . . ?
Dy2 O23 H23A 128.4 . . ?
Dy2 O23 H23B 127.1 . . ?
H23A O23 H23B 104.5 . . ?
O15 C35 H35A 110.6 . . ?
O15 C35 H35B 110.6 . . ?
H35A C35 H35B 108.8 . . ?
C34 C35 O15 106(2) . . ?
C34 C35 H35A 110.6 . . ?
C34 C35 H35B 110.6 . . ?
C35 C34 H34A 109.5 . . ?
C35 C34 H34B 109.5 . . ?
C35 C34 H34C 109.5 . . ?
H34A C34 H34B 109.5 . . ?
H34A C34 H34C 109.5 . . ?
H34B C34 H34C 109.5 . . ?
Dy4 O33 Dy4 150.6(9) 2_656 . ?
Dy2 O33 Dy4 87.0(2) 2_656 2_656 ?
Dy2 O33 Dy4 86.2(2) 2_656 . ?
Dy2 O33 Dy4 87.0(2) . . ?
Dy2 O33 Dy4 86.2(2) . 2_656 ?
Dy2 O33 Dy2 153.1(9) . 2_656 ?

loop_
_geom_bond_atom_site_label_1
_geom_bond_atom_site_label_2
_geom_bond_distance
_geom_bond_site_symmetry_2
_geom_bond_publ_flag
Dy4 O12 2.323(11) . y
Dy4 O10 2.335(10) 2_656 y
Dy4 O9 2.381(10) 2_656 y
Dy4 O11 2.381(10) . y
Dy4 O16 2.371(11) . y
Dy4 O7 2.348(10) . y
Dy4 O8 2.334(11) . y
Dy4 O33 2.632(5) . y
Dy3 O14 2.367(12) . y
Dy3 O12 2.417(10) . y
Dy3 O4 2.255(11) . y
Dy3 O6 2.359(12) . y
Dy3 O11 2.425(10) . y
Dy3 O7 2.245(10) . y
Dy3 N4 2.536(13) . y
Dy3 O15 2.372(12) . y
Dy2 O12 2.351(10) . y
Dy2 O10 2.317(10) . y
Dy2 O4 2.357(11) . y
Dy2 O3 2.330(11) . y
Dy2 O9 2.412(10) . y
Dy2 O11 2.327(9) . y
Dy2 O23 2.321(18) . y
Dy2 O33 2.586(5) . y
Dy1 O10 2.416(11) . y
Dy1 O17 2.361(15) . y
Dy1 O3 2.289(10) . y
Dy1 O2 2.395(11) . y
Dy1 O9 2.459(10) . y
Dy1 O8 2.271(11) 2_656 y
Dy1 N2 2.543(14) . y
Dy1 O18 2.345(12) . y
O14 H14A 0.8500 . ?
O14 H14B 0.8497 . ?
O4 C14 1.340(13) . ?
O17 H17A 0.8490 . ?
O17 H17B 0.8507 . ?
O3 C15 1.342(12) . ?
O2 C8 1.25(2) . ?
O6 C23 1.25(2) . ?
O5 H5 0.8194 . ?
O5 C22 1.43(2) . ?
O16 H16A 0.9381 . ?
O16 H16B 0.9347 . ?
O7 C30 1.377(11) . ?
O19 H19A 0.8496 . ?
O19 H19B 0.8502 . ?
O1 H1 0.8200 . ?
O1 C7 1.37(2) . ?
O8 C29 1.386(12) . ?
N4 N3 1.403(19) . ?
N4 C24 1.26(2) . ?
O15 C35 1.55(3) . ?
N3 H3 0.8600 . ?
N3 C23 1.31(2) . ?
O26 H26A 0.8493 . ?
O26 H26B 0.8503 . ?
N2 N1 1.387(19) . ?
N2 C9 1.30(2) . ?
O18 H18A 0.8541 . ?
O18 H18B 0.8540 . ?
C26 H26 0.9300 . ?
C26 C25 1.3900 . ?
C26 C27 1.3900 . ?
C25 C30 1.3900 . ?
C25 C24 1.473(19) . ?
C30 C29 1.3900 . ?
C29 C28 1.3900 . ?
C28 H28 0.9300 . ?
C28 C27 1.3900 . ?
C27 H27 0.9300 . ?
C24 H24 0.9300 . ?
N1 H1A 0.8600 . ?
N1 C8 1.34(2) . ?
C10 C15 1.3900 . ?
C10 C11 1.3900 . ?
C10 C9 1.473(18) . ?
C15 C14 1.3900 . ?
C14 C13 1.3900 . ?
C13 H13 0.9300 . ?
C13 C12 1.3900 . ?
C12 H12 0.9300 . ?
C12 C11 1.3900 . ?
C11 H11 0.9300 . ?
C21 C16 1.3900 . ?
C21 C20 1.3900 . ?
C21 C22 1.52(2) . ?
C16 H16 0.9300 . ?
C16 C17 1.3900 . ?
C17 H17 0.9300 . ?
C17 C18 1.3900 . ?
C18 H18 0.9300 . ?
C18 C19 1.3900 . ?
C19 H19 0.9300 . ?
C19 C20 1.3900 . ?
C20 H20 0.9300 . ?
C22 H22 0.9800 . ?
C22 C23 1.53(2) . ?
C7 H7 0.9800 . ?
C7 C8 1.52(3) . ?
C7 C6 1.50(2) . ?
C9 H9 0.9300 . ?
C5 H5A 0.9300 . ?
C5 C6 1.3900 . ?
C5 C4 1.3900 . ?
C6 C1 1.3900 . ?
C1 H1B 0.9300 . ?
C1 C2 1.3900 . ?
C2 H2 0.9300 . ?
C2 C3 1.3900 . ?
C3 H3A 0.9300 . ?
C3 C4 1.3900 . ?
C4 H4 0.9300 . ?
O21 H21A 0.8497 . ?
O21 H21B 0.8500 . ?
O22 H22A 0.8200 . ?
O22 C32 1.47(4) . ?
C31 H31A 0.9600 . ?
C31 H31B 0.9600 . ?
C31 H31C 0.9600 . ?
C31 C32 1.47(3) . ?
C32 H32A 0.9700 . ?
C32 H32B 0.9700 . ?
C32 H32C 0.9700 . ?
C32 H32D 0.9700 . ?
C32 O25 1.29(4) . ?
O20 H20A 0.8506 . ?
O20 H20B 0.8486 . ?
O25 H25 0.8200 . ?
O23 H23A 0.8988 . ?
O23 H23B 0.8979 . ?
C35 H35A 0.9700 . ?
C35 H35B 0.9700 . ?
C35 C34 1.50(4) . ?
C34 H34A 0.9600 . ?
C34 H34B 0.9600 . ?
C34 H34C 0.9600 . ?

loop_
_geom_torsion_atom_site_label_1
_geom_torsion_atom_site_label_2
_geom_torsion_atom_site_label_3
_geom_torsion_atom_site_label_4
_geom_torsion
_geom_torsion_site_symmetry_1
_geom_torsion_site_symmetry_2
_geom_torsion_site_symmetry_3
_geom_torsion_site_symmetry_4
_geom_torsion_publ_flag
Dy4 O7 C30 C25 -170.1(6) . . . . ?
Dy4 O7 C30 C29 4.9(12) . . . . ?
Dy4 O8 C29 C30 -16.1(12) . . . . ?
Dy4 O8 C29 C28 166.4(6) . . . . ?
Dy3 O4 C14 C15 149.1(12) . . . . ?
Dy3 O4 C14 C13 -28(2) . . . . ?
Dy3 O6 C23 N3 3(2) . . . . ?
Dy3 O6 C23 C22 -178.7(11) . . . . ?
Dy3 O7 C30 C25 9(2) . . . . ?
Dy3 O7 C30 C29 -176.4(10) . . . . ?
Dy3 N4 N3 C23 -8.9(17) . . . . ?
Dy3 N4 C24 C25 6(3) . . . . ?
Dy3 O15 C35 C34 120.8(18) . . . . ?
Dy2 O4 C14 C15 -24.5(12) . . . . ?
Dy2 O4 C14 C13 158.1(7) . . . . ?
Dy2 O3 C15 C10 -160.6(7) . . . . ?
Dy2 O3 C15 C14 15.0(13) . . . . ?
Dy1 O3 C15 C10 4(2) . . . . ?
Dy1 O3 C15 C14 179.9(10) . . . . ?
Dy1 O2 C8 N1 -1(3) . . . . ?
Dy1 O2 C8 C7 -174.9(16) . . . . ?
Dy1 O8 C29 C30 148.2(10) 2_656 . . . ?
Dy1 O8 C29 C28 -29.2(19) 2_656 . . . ?
Dy1 N2 N1 C8 -7(2) . . . . ?
Dy1 N2 C9 C10 17(3) . . . . ?
O4 C14 C13 C12 177.4(14) . . . . ?
O3 C15 C14 O4 6.7(13) . . . . ?
O3 C15 C14 C13 -175.8(13) . . . . ?
O5 C22 C23 O6 -174.7(15) . . . . ?
O5 C22 C23 N3 4(2) . . . . ?
O7 C30 C29 O8 7.3(12) . . . . ?
O7 C30 C29 C28 -175.1(12) . . . . ?
O1 C7 C8 O2 -177(2) . . . . ?
O1 C7 C8 N1 9(3) . . . . ?
O1 C7 C6 C5 109.8(17) . . . . ?
O1 C7 C6 C1 -70(2) . . . . ?
O8 C29 C28 C27 177.4(13) . . . . ?
N4 N3 C23 O6 5(2) . . . . ?
N4 N3 C23 C22 -173.8(14) . . . . ?
N3 N4 C24 C25 -176.9(15) . . . . ?
N2 N1 C8 O2 6(3) . . . . ?
N2 N1 C8 C7 179.7(18) . . . . ?
C26 C25 C30 O7 174.8(12) . . . . ?
C26 C25 C30 C29 0.0 . . . . ?
C26 C25 C24 N4 178.3(15) . . . . ?
C25 C26 C27 C28 0.0 . . . . ?
C25 C30 C29 O8 -177.6(12) . . . . ?
C25 C30 C29 C28 0.0 . . . . ?
C30 C25 C24 N4 0(2) . . . . ?
C30 C29 C28 C27 0.0 . . . . ?
C29 C28 C27 C26 0.0 . . . . ?
C27 C26 C25 C30 0.0 . . . . ?
C27 C26 C25 C24 -178.0(13) . . . . ?
C24 N4 N3 C23 173.7(16) . . . . ?
C24 C25 C30 O7 -7.4(15) . . . . ?
C24 C25 C30 C29 177.8(14) . . . . ?
N1 N2 C9 C10 -173.8(17) . . . . ?
C10 C15 C14 O4 -177.5(13) . . . . ?
C10 C15 C14 C13 0.0 . . . . ?
C15 C10 C11 C12 0.0 . . . . ?
C15 C10 C9 N2 -1(3) . . . . ?
C15 C14 C13 C12 0.0 . . . . ?
C14 C13 C12 C11 0.0 . . . . ?
C13 C12 C11 C10 0.0 . . . . ?
C11 C10 C15 O3 175.5(14) . . . . ?
C11 C10 C15 C14 0.0 . . . . ?
C11 C10 C9 N2 173.5(17) . . . . ?
C21 C16 C17 C18 0.0 . . . . ?
C21 C22 C23 O6 64(2) . . . . ?
C21 C22 C23 N3 -117.7(16) . . . . ?
C16 C21 C20 C19 0.0 . . . . ?
C16 C21 C22 O5 104.2(13) . . . . ?
C16 C21 C22 C23 -134.7(12) . . . . ?
C16 C17 C18 C19 0.0 . . . . ?
C17 C18 C19 C20 0.0 . . . . ?
C18 C19 C20 C21 0.0 . . . . ?
C20 C21 C16 C17 0.0 . . . . ?
C20 C21 C22 O5 -74.6(15) . . . . ?
C20 C21 C22 C23 46.4(16) . . . . ?
C22 C21 C16 C17 -178.9(12) . . . . ?
C22 C21 C20 C19 178.9(12) . . . . ?
C7 C6 C1 C2 179.7(15) . . . . ?
C9 N2 N1 C8 -178.0(19) . . . . ?
C9 C10 C15 O3 -10.6(17) . . . . ?
C9 C10 C15 C14 173.9(16) . . . . ?
C9 C10 C11 C12 -174.5(15) . . . . ?
C8 C7 C6 C5 -126.9(15) . . . . ?
C8 C7 C6 C1 53.4(19) . . . . ?
C5 C6 C1 C2 0.0 . . . . ?
C6 C7 C8 O2 57(3) . . . . ?
C6 C7 C8 N1 -117(2) . . . . ?
C6 C5 C4 C3 0.0 . . . . ?
C6 C1 C2 C3 0.0 . . . . ?
C1 C2 C3 C4 0.0 . . . . ?
C2 C3 C4 C5 0.0 . . . . ?
C4 C5 C6 C7 -179.7(15) . . . . ?
C4 C5 C6 C1 0.0 . . . . ?

loop_
_twin_individual_id
_twin_individual_mass_fraction_refined
1 0.923(9)
2 0.077(9)

loop_
_smtbx_masks_void_nr
_smtbx_masks_void_average_x
_smtbx_masks_void_average_y
_smtbx_masks_void_average_z
_smtbx_masks_void_volume
_smtbx_masks_void_count_electrons
_smtbx_masks_void_content
1 -0.191 -0.258 0.000 2393.5 507.3 '14 ethanol,14 water'
